data_4089683
loop_
_publ_author_name
'Parker, Kyle D. J.'
'Fryzuk, Michael D.'

_publ_section_title
;
 Carbon--Carbon Bond Forming Reactions with Tantalum Diamidophosphine
 Complexes That Incorporate Alkyne Ligands
;
_journal_issue 21
_journal_name_full Organometallics
_journal_page_first 6122
_journal_paper_doi 10.1021/om500775c
_journal_volume 33
_journal_year 2014
_chemical_formula_moiety 'C52 H56 N2 P Ta'
_chemical_formula_sum 'C52 H56 N2 P Ta'
_chemical_formula_weight 920.91
_space_group_crystal_system monoclinic
_space_group_IT_number 14
_space_group_name_Hall '-P 2ybc'
_space_group_name_H-M_alt 'P 1 21/c 1'
_atom_sites_solution_hydrogens geom
_atom_sites_solution_primary direct
_atom_sites_solution_secondary difmap
_audit_creation_date 2014-07-28
_audit_creation_method
;
Olex2 1.2
(compiled 2014.07.22 svn.r2960 for OlexSys, GUI svn.r4862)
;
_cell_angle_alpha 90.00
_cell_angle_beta 99.1010(10)
_cell_angle_gamma 90.00
_cell_formula_units_Z 4
_cell_length_a 11.1759(4)
_cell_length_b 33.5707(11)
_cell_length_c 12.7008(4)
_cell_measurement_reflns_used 9933
_cell_measurement_temperature 173(2)
_cell_measurement_theta_max 25.043
_cell_measurement_theta_min 2.563
_cell_volume 4705.1(3)
_computing_cell_refinement 'SAINT v7.60A (Bruker, 2009)'
_computing_data_reduction 'SAINT v7.60A (Bruker, 2009)'
_computing_molecular_graphics 'Olex2 (Dolomanov et al., 2009)'
_computing_publication_material 'Olex2 (Dolomanov et al., 2009)'
_computing_structure_refinement 'ShelXL-1997 (Sheldrick, 2008)'
_computing_structure_solution 'SIR97 (Burla et al., 2007)'
_diffrn_ambient_temperature 173.15
_diffrn_measured_fraction_theta_full 0.997
_diffrn_measured_fraction_theta_max 0.997
_diffrn_measurement_device_type 'Bruker APEX'
_diffrn_measurement_method 'area detector'
_diffrn_radiation_monochromator graphite
_diffrn_radiation_type MoK\a
_diffrn_radiation_wavelength 0.71073
_diffrn_reflns_av_R_equivalents 0.0393
_diffrn_reflns_av_unetI/netI 0.0422
_diffrn_reflns_limit_h_max 13
_diffrn_reflns_limit_h_min -12
_diffrn_reflns_limit_k_max 34
_diffrn_reflns_limit_k_min -39
_diffrn_reflns_limit_l_max 15
_diffrn_reflns_limit_l_min -15
_diffrn_reflns_number 33385
_diffrn_reflns_theta_full 25.07
_diffrn_reflns_theta_max 25.07
_diffrn_reflns_theta_min 1.73
_diffrn_source 'fine-focus sealed tube'
_exptl_absorpt_coefficient_mu 2.404
_exptl_absorpt_correction_T_max 0.7452
_exptl_absorpt_correction_T_min 0.6573
_exptl_absorpt_correction_type multi-scan
_exptl_absorpt_process_details
'SADABS-2008/1 (Bruker,2008) was used for absorption correction. wR2(int) was 0.0522 before and 0.0411 after correction. The Ratio of minimum to maximum transmission is 0.8820. The \l/2 correction factor is 0.0015.'
_exptl_crystal_density_diffrn 1.300
_exptl_crystal_density_method 'not measured'
_exptl_crystal_description needles
_exptl_crystal_F_000 1880
_exptl_crystal_size_max 0.35
_exptl_crystal_size_mid 0.18
_exptl_crystal_size_min 0.10
_platon_squeeze_details
;
;
_refine_diff_density_max 0.856
_refine_diff_density_min -0.416
_refine_diff_density_rms 0.090
_refine_ls_extinction_method none
_refine_ls_goodness_of_fit_ref 1.031
_refine_ls_hydrogen_treatment mixed
_refine_ls_matrix_type full
_refine_ls_number_parameters 513
_refine_ls_number_reflns 8328
_refine_ls_number_restraints 0
_refine_ls_restrained_S_all 1.031
_refine_ls_R_factor_all 0.0419
_refine_ls_R_factor_gt 0.0281
_refine_ls_shift/su_max 0.006
_refine_ls_shift/su_mean 0.000
_refine_ls_structure_factor_coef Fsqd
_refine_ls_weighting_details 'calc w=1/[\s^2^(Fo^2^)+(0.0285P)^2^+1.3533P] where P=(Fo^2^+2Fc^2^)/3'
_refine_ls_weighting_scheme calc
_refine_ls_wR_factor_gt 0.0575
_refine_ls_wR_factor_ref 0.0604
_reflns_number_gt 6617
_reflns_number_total 8328
_reflns_threshold_expression >2\s(I)
_cod_data_source_file om500775c_si_002.cif
_cod_data_source_block mf904_0m
_cod_database_code 4089683
_olex2_refinement_description
;
1. Fixed Uiso
 At 1.2 times of:
  All C(H) groups, All C(H,H) groups
 At 1.5 times of:
  All C(H,H,H,H,H,H) groups
2. Others
 Fixed Sof: H13A(0.5) H13B(0.5) H13C(0.5) H13D(0.5) H13E(0.5) H13F(0.5)
 H20A(0.5) H20B(0.5) H20C(0.5) H20D(0.5) H20E(0.5) H20F(0.5) H21A(0.5)
 H21B(0.5) H21C(0.5) H21D(0.5) H21E(0.5) H21F(0.5) H22A(0.5) H22B(0.5)
 H22C(0.5) H22D(0.5) H22E(0.5) H22F(0.5) H29A(0.5) H29B(0.5) H29C(0.5)
 H29D(0.5) H29E(0.5) H29F(0.5) H30A(0.5) H30B(0.5) H30C(0.5) H30D(0.5)
 H30E(0.5) H30F(0.5) H31A(0.5) H31B(0.5) H31C(0.5) H31D(0.5) H31E(0.5)
 H31F(0.5) H38A(0.5) H38B(0.5) H38C(0.5) H38D(0.5) H38E(0.5) H38F(0.5)
 H39A(0.5) H39B(0.5) H39C(0.5) H39D(0.5) H39E(0.5) H39F(0.5) H44A(0.5)
 H44B(0.5) H44C(0.5) H44D(0.5) H44E(0.5) H44F(0.5)
3.a Secondary CH2 refined with riding coordinates:
 C40(H40A,H40B), C43(H43A,H43B)
3.b Aromatic/amide H refined with riding coordinates:
 C02(H02), C03(H03), C04(H04), C05(H05), C06(H06), C08(H08), C10(H10),
 C11(H11), C16(H16), C18(H18), C25(H25), C27(H27), C33(H33), C34(H34), C36(H36),
  C48(H48), C49(H49), C50(H50), C51(H51), C52(H52)
3.c Disordered Me refined with riding coordinates:
 C13(H13A,H13B,H13C,H13D,H13E,H13F), C20(H20A,H20B,H20C,H20D,H20E,H20F),
 C21(H21A,H21B,H21C,H21D,H21E,H21F), C22(H22A,H22B,H22C,H22D,H22E,H22F),
 C29(H29A,H29B,H29C,H29D,H29E,H29F), C30(H30A,H30B,H30C,H30D,H30E,H30F),
 C31(H31A,H31B,H31C,H31D,H31E,H31F), C38(H38A,H38B,H38C,H38D,H38E,H38F),
 C39(H39A,H39B,H39C,H39D,H39E,H39F), C44(H44A,H44B,H44C,H44D,H44E,H44F)
;
_olex2_submission_special_instructions 'No special instructions were received'

loop_
_space_group_symop_id
_space_group_symop_operation_xyz
1 'x, y, z'
2 '-x, y+1/2, -z+1/2'
3 '-x, -y, -z'
4 'x, -y-1/2, z-1/2'

loop_
_atom_site_label
_atom_site_type_symbol
_atom_site_fract_x
_atom_site_fract_y
_atom_site_fract_z
_atom_site_U_iso_or_equiv
_atom_site_adp_type
_atom_site_occupancy
_atom_site_calc_flag
_atom_site_refinement_flags_posn
C01 C 0.7505(3) 0.98493(10) 0.4347(3) 0.0150(8) Uani 1 d .
C02 C 0.6546(3) 0.97959(11) 0.4908(3) 0.0199(8) Uani 1 d .
H02 H 0.5928 0.9608 0.4667 0.024 Uiso 1 calc R
C03 C 0.6491(3) 1.00189(12) 0.5827(3) 0.0272(9) Uani 1 d .
H03 H 0.5839 0.9981 0.6214 0.033 Uiso 1 calc R
C04 C 0.7383(4) 1.02950(12) 0.6172(3) 0.0263(9) Uani 1 d .
H04 H 0.7340 1.0447 0.6795 0.032 Uiso 1 calc R
C05 C 0.8337(3) 1.03508(11) 0.5618(3) 0.0221(9) Uani 1 d .
H05 H 0.8947 1.0542 0.5858 0.026 Uiso 1 calc R
C06 C 0.8404(3) 1.01266(10) 0.4708(3) 0.0165(8) Uani 1 d .
H06 H 0.9065 1.0163 0.4331 0.020 Uiso 1 calc R
C07 C 0.8677(3) 0.97292(10) 0.2492(3) 0.0139(8) Uani 1 d .
C08 C 0.8734(3) 1.01330(10) 0.2229(3) 0.0161(8) Uani 1 d .
H08 H 0.8193 1.0316 0.2477 0.019 Uiso 1 calc R
C09 C 0.9566(3) 1.02708(11) 0.1613(3) 0.0175(8) Uani 1 d .
C10 C 1.0367(3) 0.99955(11) 0.1289(3) 0.0192(8) Uani 1 d .
H10 H 1.0968 1.0086 0.0893 0.023 Uiso 1 calc R
C11 C 1.0315(3) 0.95935(11) 0.1529(3) 0.0172(8) Uani 1 d .
H11 H 1.0875 0.9414 0.1294 0.021 Uiso 1 calc R
C12 C 0.9446(3) 0.94506(10) 0.2115(2) 0.0128(7) Uani 1 d .
C13 C 0.9570(4) 1.07048(11) 0.1289(3) 0.0229(9) Uani 1 d .
H13A H 1.0206 1.0749 0.0852 0.034 Uiso 0.50 calc R
H13B H 0.9724 1.0872 0.1928 0.034 Uiso 0.50 calc R
H13C H 0.8781 1.0774 0.0876 0.034 Uiso 0.50 calc R
H13D H 0.8935 1.0848 0.1585 0.034 Uiso 0.50 calc R
H13E H 0.9417 1.0725 0.0509 0.034 Uiso 0.50 calc R
H13F H 1.0360 1.0823 0.1562 0.034 Uiso 0.50 calc R
C14 C 0.9673(3) 0.87633(10) 0.1577(2) 0.0130(7) Uani 1 d .
C15 C 1.0765(3) 0.85532(10) 0.1851(3) 0.0153(8) Uani 1 d .
C16 C 1.1053(3) 0.82637(11) 0.1143(3) 0.0208(9) Uani 1 d .
H16 H 1.1782 0.8116 0.1327 0.025 Uiso 1 calc R
C17 C 1.0315(3) 0.81826(11) 0.0178(3) 0.0204(8) Uani 1 d .
C18 C 0.9288(3) 0.84185(10) -0.0104(3) 0.0190(8) Uani 1 d .
H18 H 0.8794 0.8377 -0.0775 0.023 Uiso 1 calc R
C19 C 0.8964(3) 0.87136(11) 0.0569(3) 0.0168(8) Uani 1 d .
C20 C 1.1661(3) 0.86425(11) 0.2839(3) 0.0209(8) Uani 1 d .
H20A H 1.1333 0.8851 0.3253 0.031 Uiso 0.50 calc R
H20B H 1.2424 0.8734 0.2635 0.031 Uiso 0.50 calc R
H20C H 1.1808 0.8401 0.3273 0.031 Uiso 0.50 calc R
H20D H 1.2377 0.8473 0.2854 0.031 Uiso 0.50 calc R
H20E H 1.1285 0.8590 0.3472 0.031 Uiso 0.50 calc R
H20F H 1.1902 0.8923 0.2834 0.031 Uiso 0.50 calc R
C21 C 1.0603(4) 0.78533(12) -0.0547(3) 0.0301(10) Uani 1 d .
H21A H 0.9979 0.7844 -0.1182 0.045 Uiso 0.50 calc R
H21B H 1.0624 0.7598 -0.0169 0.045 Uiso 0.50 calc R
H21C H 1.1395 0.7903 -0.0761 0.045 Uiso 0.50 calc R
H21D H 1.1353 0.7720 -0.0226 0.045 Uiso 0.50 calc R
H21E H 1.0708 0.7965 -0.1239 0.045 Uiso 0.50 calc R
H21F H 0.9937 0.7660 -0.0647 0.045 Uiso 0.50 calc R
C22 C 0.7902(3) 0.89860(11) 0.0210(3) 0.0211(8) Uani 1 d .
H22A H 0.7813 0.9174 0.0781 0.032 Uiso 0.50 calc R
H22B H 0.7161 0.8827 0.0039 0.032 Uiso 0.50 calc R
H22C H 0.8044 0.9133 -0.0426 0.032 Uiso 0.50 calc R
H22D H 0.7532 0.8915 -0.0518 0.032 Uiso 0.50 calc R
H22E H 0.8184 0.9263 0.0224 0.032 Uiso 0.50 calc R
H22F H 0.7302 0.8957 0.0689 0.032 Uiso 0.50 calc R
C23 C 0.5732(3) 0.83805(10) 0.2629(3) 0.0175(8) Uani 1 d .
C24 C 0.5581(3) 0.81383(11) 0.1722(3) 0.0200(8) Uani 1 d .
C25 C 0.4818(3) 0.78075(12) 0.1690(3) 0.0307(10) Uani 1 d .
H25 H 0.4720 0.7642 0.1077 0.037 Uiso 1 calc R
C26 C 0.4201(4) 0.77124(12) 0.2518(4) 0.0356(11) Uani 1 d .
C27 C 0.4374(3) 0.79552(12) 0.3411(3) 0.0311(10) Uani 1 d .
H27 H 0.3971 0.7891 0.3995 0.037 Uiso 1 calc R
C28 C 0.5117(3) 0.82890(11) 0.3482(3) 0.0246(9) Uani 1 d .
C29 C 0.6206(4) 0.82303(12) 0.0792(3) 0.0267(9) Uani 1 d .
H29A H 0.5994 0.8028 0.0238 0.040 Uiso 0.50 calc R
H29B H 0.7085 0.8230 0.1024 0.040 Uiso 0.50 calc R
H29C H 0.5948 0.8493 0.0504 0.040 Uiso 0.50 calc R
H29D H 0.6691 0.8473 0.0939 0.040 Uiso 0.50 calc R
H29E H 0.5600 0.8270 0.0154 0.040 Uiso 0.50 calc R
H29F H 0.6736 0.8008 0.0673 0.040 Uiso 0.50 calc R
C30 C 0.3386(4) 0.73522(13) 0.2449(4) 0.0549(15) Uani 1 d .
H30A H 0.3390 0.7218 0.1765 0.082 Uiso 0.50 calc R
H30B H 0.2558 0.7436 0.2504 0.082 Uiso 0.50 calc R
H30C H 0.3679 0.7169 0.3033 0.082 Uiso 0.50 calc R
H30D H 0.3028 0.7331 0.3103 0.082 Uiso 0.50 calc R
H30E H 0.3860 0.7112 0.2364 0.082 Uiso 0.50 calc R
H30F H 0.2739 0.7380 0.1835 0.082 Uiso 0.50 calc R
C31 C 0.5207(4) 0.85618(12) 0.4441(3) 0.0297(10) Uani 1 d .
H31A H 0.5765 0.8781 0.4361 0.045 Uiso 0.50 calc R
H31B H 0.5510 0.8411 0.5089 0.045 Uiso 0.50 calc R
H31C H 0.4404 0.8670 0.4494 0.045 Uiso 0.50 calc R
H31D H 0.4688 0.8460 0.4935 0.045 Uiso 0.50 calc R
H31E H 0.4942 0.8830 0.4207 0.045 Uiso 0.50 calc R
H31F H 0.6049 0.8571 0.4803 0.045 Uiso 0.50 calc R
C32 C 0.5730(3) 0.90752(10) 0.2306(3) 0.0145(8) Uani 1 d .
C33 C 0.4552(3) 0.90413(11) 0.1721(3) 0.0179(8) Uani 1 d .
H33 H 0.4183 0.8786 0.1625 0.022 Uiso 1 calc R
C34 C 0.3923(3) 0.93730(11) 0.1285(3) 0.0201(8) Uani 1 d .
H34 H 0.3135 0.9336 0.0889 0.024 Uiso 1 calc R
C35 C 0.4389(3) 0.97581(11) 0.1399(3) 0.0168(8) Uani 1 d .
C36 C 0.5524(3) 0.97974(10) 0.2009(3) 0.0152(8) Uani 1 d .
H36 H 0.5869 1.0055 0.2125 0.018 Uiso 1 calc R
C37 C 0.6179(3) 0.94666(10) 0.2460(2) 0.0143(8) Uani 1 d .
C38 C 0.3692(3) 1.01123(11) 0.0895(3) 0.0270(9) Uani 1 d .
H38A H 0.2910 1.0023 0.0506 0.041 Uiso 0.50 calc R
H38B H 0.4157 1.0242 0.0400 0.041 Uiso 0.50 calc R
H38C H 0.3556 1.0301 0.1452 0.041 Uiso 0.50 calc R
H38D H 0.4172 1.0355 0.1066 0.041 Uiso 0.50 calc R
H38E H 0.2925 1.0136 0.1172 0.041 Uiso 0.50 calc R
H38F H 0.3526 1.0077 0.0120 0.041 Uiso 0.50 calc R
C39 C 0.7960(4) 0.90523(12) 0.6606(3) 0.0303(10) Uani 1 d .
H39A H 0.8045 0.9238 0.7209 0.046 Uiso 0.50 calc R
H39B H 0.8085 0.8779 0.6872 0.046 Uiso 0.50 calc R
H39C H 0.7146 0.9077 0.6191 0.046 Uiso 0.50 calc R
H39D H 0.7472 0.8825 0.6306 0.046 Uiso 0.50 calc R
H39E H 0.7432 0.9283 0.6643 0.046 Uiso 0.50 calc R
H39F H 0.8371 0.8986 0.7324 0.046 Uiso 0.50 calc R
C40 C 0.8908(3) 0.91516(10) 0.5893(3) 0.0190(8) Uani 1 d .
H40A H 0.8784 0.9429 0.5631 0.023 Uiso 1 calc R
H40B H 0.9728 0.9134 0.6321 0.023 Uiso 1 calc R
C41 C 0.8832(3) 0.88727(10) 0.4953(3) 0.0161(8) Uani 1 d .
C42 C 0.9701(3) 0.85690(10) 0.4901(3) 0.0161(8) Uani 1 d .
C43 C 1.0967(3) 0.85885(12) 0.5544(3) 0.0220(9) Uani 1 d .
H43A H 1.1203 0.8871 0.5676 0.026 Uiso 1 calc R
H43B H 1.1551 0.8466 0.5130 0.026 Uiso 1 calc R
C44 C 1.1027(4) 0.83720(12) 0.6610(3) 0.0299(10) Uani 1 d .
H44A H 1.1850 0.8391 0.7009 0.045 Uiso 0.50 calc R
H44B H 1.0813 0.8091 0.6480 0.045 Uiso 0.50 calc R
H44C H 1.0455 0.8495 0.7023 0.045 Uiso 0.50 calc R
H44D H 1.0229 0.8261 0.6666 0.045 Uiso 0.50 calc R
H44E H 1.1266 0.8560 0.7195 0.045 Uiso 0.50 calc R
H44F H 1.1623 0.8156 0.6652 0.045 Uiso 0.50 calc R
C47 C 0.8021(3) 0.77611(10) 0.3057(3) 0.0179(8) Uani 1 d .
C48 C 0.8609(3) 0.77121(11) 0.2176(3) 0.0223(9) Uani 1 d .
H48 H 0.9155 0.7911 0.2014 0.027 Uiso 1 calc R
C49 C 0.8409(4) 0.73784(12) 0.1535(3) 0.0337(11) Uani 1 d .
H49 H 0.8812 0.7352 0.0934 0.040 Uiso 1 calc R
C50 C 0.7628(4) 0.70832(12) 0.1762(3) 0.0325(10) Uani 1 d .
H50 H 0.7485 0.6855 0.1316 0.039 Uiso 1 calc R
C51 C 0.7059(4) 0.71222(11) 0.2644(3) 0.0314(10) Uani 1 d .
H51 H 0.6533 0.6918 0.2814 0.038 Uiso 1 calc R
C52 C 0.7251(3) 0.74575(10) 0.3283(3) 0.0212(9) Uani 1 d .
H52 H 0.6850 0.7481 0.3886 0.025 Uiso 1 calc R
N01 N 0.9276(2) 0.90438(8) 0.2326(2) 0.0128(6) Uani 1 d .
N02 N 0.6449(2) 0.87440(8) 0.2690(2) 0.0145(6) Uani 1 d .
P02 P 0.76499(8) 0.95026(3) 0.32706(7) 0.0133(2) Uani 1 d .
Ta01 Ta 0.832217(12) 0.876592(4) 0.336888(10) 0.01199(5) Uani 1 d .
C45 C 0.9430(3) 0.82470(10) 0.4170(3) 0.0147(8) Uani 1 d .
C46 C 0.8207(3) 0.81217(10) 0.3751(3) 0.0148(8) Uani 1 d .
H46 H 0.767(3) 0.8140(10) 0.423(3) 0.016(9) Uiso 1 d .
H45 H 1.005(3) 0.8115(11) 0.396(3) 0.025(11) Uiso 1 d .

loop_
_atom_site_aniso_label
_atom_site_aniso_U_11
_atom_site_aniso_U_22
_atom_site_aniso_U_33
_atom_site_aniso_U_23
_atom_site_aniso_U_13
_atom_site_aniso_U_12
C01 0.019(2) 0.0070(19) 0.0191(18) -0.0008(15) 0.0024(15) 0.0018(15)
C02 0.022(2) 0.015(2) 0.023(2) -0.0018(16) 0.0068(16) -0.0032(17)
C03 0.026(2) 0.033(2) 0.025(2) -0.0007(19) 0.0115(17) 0.005(2)
C04 0.033(2) 0.025(2) 0.022(2) -0.0085(17) 0.0064(18) 0.0006(19)
C05 0.024(2) 0.018(2) 0.022(2) -0.0028(16) -0.0027(16) 0.0000(17)
C06 0.0158(19) 0.015(2) 0.0192(19) 0.0013(15) 0.0034(15) 0.0018(16)
C07 0.0128(19) 0.015(2) 0.0136(17) 0.0019(15) 0.0020(14) 0.0000(15)
C08 0.018(2) 0.012(2) 0.0167(18) -0.0013(15) -0.0007(15) -0.0012(16)
C09 0.019(2) 0.018(2) 0.0151(18) 0.0018(15) 0.0009(15) -0.0015(16)
C10 0.020(2) 0.021(2) 0.0176(18) 0.0002(16) 0.0053(15) -0.0055(17)
C11 0.0147(19) 0.018(2) 0.0192(18) -0.0040(16) 0.0028(15) 0.0013(16)
C12 0.0121(18) 0.0137(19) 0.0115(17) -0.0004(14) -0.0021(14) 0.0003(15)
C13 0.029(2) 0.017(2) 0.023(2) 0.0043(17) 0.0068(17) -0.0035(17)
C14 0.0139(17) 0.0091(17) 0.0175(16) -0.0016(15) 0.0066(13) -0.0060(16)
C15 0.0161(19) 0.0115(19) 0.0193(18) 0.0015(15) 0.0059(15) -0.0017(15)
C16 0.018(2) 0.016(2) 0.031(2) 0.0017(17) 0.0104(17) 0.0022(16)
C17 0.023(2) 0.016(2) 0.025(2) -0.0018(16) 0.0123(17) -0.0066(17)
C18 0.024(2) 0.017(2) 0.0157(18) -0.0027(16) 0.0030(15) -0.0085(17)
C19 0.0182(19) 0.016(2) 0.0164(17) 0.0033(16) 0.0033(14) -0.0063(16)
C20 0.016(2) 0.022(2) 0.0246(19) -0.0006(16) 0.0024(16) 0.0054(16)
C21 0.037(3) 0.022(2) 0.034(2) -0.0099(19) 0.017(2) -0.005(2)
C22 0.024(2) 0.020(2) 0.0186(19) 0.0015(16) 0.0001(16) -0.0012(18)
C23 0.0134(19) 0.012(2) 0.027(2) 0.0076(16) 0.0033(16) 0.0033(16)
C24 0.015(2) 0.013(2) 0.030(2) 0.0024(16) -0.0045(16) 0.0018(16)
C25 0.020(2) 0.017(2) 0.051(3) -0.002(2) -0.008(2) 0.0016(18)
C26 0.017(2) 0.021(2) 0.065(3) 0.012(2) -0.005(2) -0.0042(19)
C27 0.020(2) 0.026(2) 0.047(3) 0.018(2) 0.0054(19) 0.0017(19)
C28 0.016(2) 0.019(2) 0.040(2) 0.0071(18) 0.0058(18) 0.0022(17)
C29 0.026(2) 0.020(2) 0.033(2) -0.0105(18) 0.0024(18) -0.0022(18)
C30 0.037(3) 0.028(3) 0.096(4) 0.012(3) 0.001(3) -0.017(2)
C31 0.029(2) 0.031(2) 0.032(2) 0.0085(19) 0.0156(19) 0.0007(19)
C32 0.0140(19) 0.014(2) 0.0164(18) 0.0007(15) 0.0053(15) 0.0017(16)
C33 0.016(2) 0.016(2) 0.0222(19) -0.0001(16) 0.0047(16) -0.0009(16)
C34 0.0096(19) 0.027(2) 0.0232(19) 0.0015(17) 0.0000(15) 0.0019(17)
C35 0.018(2) 0.017(2) 0.0157(18) 0.0006(15) 0.0054(16) 0.0018(16)
C36 0.019(2) 0.0103(19) 0.0180(18) 0.0009(15) 0.0064(15) 0.0030(15)
C37 0.0127(18) 0.018(2) 0.0137(17) -0.0026(15) 0.0076(14) -0.0005(16)
C38 0.024(2) 0.026(2) 0.029(2) 0.0040(18) -0.0010(17) 0.0043(18)
C39 0.044(3) 0.027(2) 0.022(2) -0.0024(18) 0.0131(19) -0.001(2)
C40 0.027(2) 0.013(2) 0.0171(18) 0.0001(15) 0.0041(16) -0.0010(16)
C41 0.0178(19) 0.014(2) 0.0164(18) 0.0027(14) 0.0025(15) -0.0039(15)
C42 0.018(2) 0.0167(19) 0.0139(17) 0.0067(15) 0.0046(15) -0.0009(16)
C43 0.023(2) 0.022(2) 0.0199(19) 0.0004(16) -0.0003(16) 0.0007(17)
C44 0.034(2) 0.026(2) 0.026(2) 0.0020(18) -0.0058(18) 0.005(2)
C47 0.017(2) 0.012(2) 0.0222(19) 0.0034(15) -0.0027(15) 0.0037(16)
C48 0.028(2) 0.013(2) 0.026(2) 0.0005(16) 0.0063(17) 0.0005(17)
C49 0.046(3) 0.027(3) 0.027(2) -0.0062(19) 0.004(2) 0.008(2)
C50 0.047(3) 0.011(2) 0.035(2) -0.0094(18) -0.005(2) 0.000(2)
C51 0.037(3) 0.011(2) 0.042(3) 0.0023(19) -0.007(2) -0.0049(19)
C52 0.021(2) 0.014(2) 0.028(2) 0.0040(17) 0.0009(17) 0.0030(17)
N01 0.0135(15) 0.0097(16) 0.0160(15) 0.0013(12) 0.0044(12) 0.0011(12)
N02 0.0135(15) 0.0115(15) 0.0188(14) 0.0011(13) 0.0036(11) 0.0005(13)
P02 0.0136(5) 0.0118(5) 0.0152(4) -0.0010(4) 0.0042(4) 0.0002(4)
Ta01 0.01299(8) 0.00978(8) 0.01339(7) 0.00009(7) 0.00268(5) 0.00016(7)
C45 0.018(2) 0.0098(19) 0.0155(18) 0.0043(15) 0.0009(15) 0.0036(16)
C46 0.019(2) 0.0101(19) 0.0160(17) 0.0009(15) 0.0054(15) -0.0011(16)

loop_
_atom_type_symbol
_atom_type_description
_atom_type_scat_dispersion_real
_atom_type_scat_dispersion_imag
_atom_type_scat_source
C C 0.0033 0.0016 'International Tables Vol C Tables 4.2.6.8 and 6.1.1.4'
H H 0.0000 0.0000 'International Tables Vol C Tables 4.2.6.8 and 6.1.1.4'
N N 0.0061 0.0033 'International Tables Vol C Tables 4.2.6.8 and 6.1.1.4'
P P 0.1023 0.0942 'International Tables Vol C Tables 4.2.6.8 and 6.1.1.4'
Ta Ta -0.7052 6.5227 'International Tables Vol C Tables 4.2.6.8 and 6.1.1.4'

loop_
_geom_angle_atom_site_label_1
_geom_angle_atom_site_label_2
_geom_angle_atom_site_label_3
_geom_angle
C02 C01 C06 119.5(3)
C02 C01 P02 118.0(3)
C06 C01 P02 121.9(3)
C01 C02 H02 120.0
C01 C02 C03 119.9(3)
C03 C02 H02 120.0
C02 C03 H03 120.0
C04 C03 C02 120.0(3)
C04 C03 H03 120.0
C03 C04 H04 119.8
C05 C04 C03 120.4(3)
C05 C04 H04 119.8
C04 C05 H05 120.1
C04 C05 C06 119.8(4)
C06 C05 H05 120.1
C01 C06 H06 119.9
C05 C06 C01 120.3(3)
C05 C06 H06 119.9
C08 C07 C12 120.7(3)
C08 C07 P02 126.7(3)
C12 C07 P02 112.6(3)
C07 C08 H08 119.4
C09 C08 C07 121.2(3)
C09 C08 H08 119.4
C08 C09 C10 117.7(3)
C08 C09 C13 120.4(3)
C10 C09 C13 121.9(3)
C09 C10 H10 119.0
C11 C10 C09 122.0(3)
C11 C10 H10 119.0
C10 C11 H11 119.7
C10 C11 C12 120.5(3)
C12 C11 H11 119.7
C07 C12 N01 118.2(3)
C11 C12 C07 117.8(3)
C11 C12 N01 124.0(3)
C09 C13 H13A 109.5
C09 C13 H13B 109.5
C09 C13 H13C 109.5
C09 C13 H13D 109.5
C09 C13 H13E 109.5
C09 C13 H13F 109.5
H13A C13 H13B 109.5
H13A C13 H13C 109.5
H13A C13 H13D 141.1
H13A C13 H13E 56.3
H13A C13 H13F 56.3
H13B C13 H13C 109.5
H13B C13 H13D 56.3
H13B C13 H13E 141.1
H13B C13 H13F 56.3
H13C C13 H13D 56.3
H13C C13 H13E 56.3
H13C C13 H13F 141.1
H13D C13 H13E 109.5
H13D C13 H13F 109.5
H13E C13 H13F 109.5
C15 C14 N01 120.3(3)
C19 C14 C15 120.6(3)
C19 C14 N01 119.0(3)
C14 C15 C20 122.9(3)
C16 C15 C14 118.0(3)
C16 C15 C20 119.0(3)
C15 C16 H16 118.7
C17 C16 C15 122.6(4)
C17 C16 H16 118.7
C16 C17 C18 117.6(3)
C16 C17 C21 121.8(4)
C18 C17 C21 120.5(3)
C17 C18 H18 119.0
C19 C18 C17 122.0(3)
C19 C18 H18 119.0
C14 C19 C22 120.5(3)
C18 C19 C14 118.6(3)
C18 C19 C22 120.9(3)
C15 C20 H20A 109.5
C15 C20 H20B 109.5
C15 C20 H20C 109.5
C15 C20 H20D 109.5
C15 C20 H20E 109.5
C15 C20 H20F 109.5
H20A C20 H20B 109.5
H20A C20 H20C 109.5
H20A C20 H20D 141.1
H20A C20 H20E 56.3
H20A C20 H20F 56.3
H20B C20 H20C 109.5
H20B C20 H20D 56.3
H20B C20 H20E 141.1
H20B C20 H20F 56.3
H20C C20 H20D 56.3
H20C C20 H20E 56.3
H20C C20 H20F 141.1
H20D C20 H20E 109.5
H20D C20 H20F 109.5
H20E C20 H20F 109.5
C17 C21 H21A 109.5
C17 C21 H21B 109.5
C17 C21 H21C 109.5
C17 C21 H21D 109.5
C17 C21 H21E 109.5
C17 C21 H21F 109.5
H21A C21 H21B 109.5
H21A C21 H21C 109.5
H21A C21 H21D 141.1
H21A C21 H21E 56.3
H21A C21 H21F 56.3
H21B C21 H21C 109.5
H21B C21 H21D 56.3
H21B C21 H21E 141.1
H21B C21 H21F 56.3
H21C C21 H21D 56.3
H21C C21 H21E 56.3
H21C C21 H21F 141.1
H21D C21 H21E 109.5
H21D C21 H21F 109.5
H21E C21 H21F 109.5
C19 C22 H22A 109.5
C19 C22 H22B 109.5
C19 C22 H22C 109.5
C19 C22 H22D 109.5
C19 C22 H22E 109.5
C19 C22 H22F 109.5
H22A C22 H22B 109.5
H22A C22 H22C 109.5
H22A C22 H22D 141.1
H22A C22 H22E 56.3
H22A C22 H22F 56.3
H22B C22 H22C 109.5
H22B C22 H22D 56.3
H22B C22 H22E 141.1
H22B C22 H22F 56.3
H22C C22 H22D 56.3
H22C C22 H22E 56.3
H22C C22 H22F 141.1
H22D C22 H22E 109.5
H22D C22 H22F 109.5
H22E C22 H22F 109.5
C24 C23 C28 119.9(3)
C24 C23 N02 121.6(3)
C28 C23 N02 118.4(3)
C23 C24 C29 121.3(3)
C25 C24 C23 118.7(4)
C25 C24 C29 120.0(4)
C24 C25 H25 118.8
C26 C25 C24 122.5(4)
C26 C25 H25 118.8
C25 C26 C27 117.7(4)
C25 C26 C30 120.7(4)
C27 C26 C30 121.6(4)
C26 C27 H27 118.9
C26 C27 C28 122.1(4)
C28 C27 H27 118.9
C23 C28 C31 120.6(3)
C27 C28 C23 119.1(4)
C27 C28 C31 120.2(4)
C24 C29 H29A 109.5
C24 C29 H29B 109.5
C24 C29 H29C 109.5
C24 C29 H29D 109.5
C24 C29 H29E 109.5
C24 C29 H29F 109.5
H29A C29 H29B 109.5
H29A C29 H29C 109.5
H29A C29 H29D 141.1
H29A C29 H29E 56.3
H29A C29 H29F 56.3
H29B C29 H29C 109.5
H29B C29 H29D 56.3
H29B C29 H29E 141.1
H29B C29 H29F 56.3
H29C C29 H29D 56.3
H29C C29 H29E 56.3
H29C C29 H29F 141.1
H29D C29 H29E 109.5
H29D C29 H29F 109.5
H29E C29 H29F 109.5
C26 C30 H30A 109.5
C26 C30 H30B 109.5
C26 C30 H30C 109.5
C26 C30 H30D 109.5
C26 C30 H30E 109.5
C26 C30 H30F 109.5
H30A C30 H30B 109.5
H30A C30 H30C 109.5
H30A C30 H30D 141.1
H30A C30 H30E 56.3
H30A C30 H30F 56.3
H30B C30 H30C 109.5
H30B C30 H30D 56.3
H30B C30 H30E 141.1
H30B C30 H30F 56.3
H30C C30 H30D 56.3
H30C C30 H30E 56.3
H30C C30 H30F 141.1
H30D C30 H30E 109.5
H30D C30 H30F 109.5
H30E C30 H30F 109.5
C28 C31 H31A 109.5
C28 C31 H31B 109.5
C28 C31 H31C 109.5
C28 C31 H31D 109.5
C28 C31 H31E 109.5
C28 C31 H31F 109.5
H31A C31 H31B 109.5
H31A C31 H31C 109.5
H31A C31 H31D 141.1
H31A C31 H31E 56.3
H31A C31 H31F 56.3
H31B C31 H31C 109.5
H31B C31 H31D 56.3
H31B C31 H31E 141.1
H31B C31 H31F 56.3
H31C C31 H31D 56.3
H31C C31 H31E 56.3
H31C C31 H31F 141.1
H31D C31 H31E 109.5
H31D C31 H31F 109.5
H31E C31 H31F 109.5
C33 C32 N02 123.4(3)
C37 C32 C33 115.5(3)
C37 C32 N02 121.0(3)
C32 C33 H33 119.4
C34 C33 C32 121.2(3)
C34 C33 H33 119.4
C33 C34 H34 118.4
C33 C34 C35 123.2(3)
C35 C34 H34 118.4
C34 C35 C38 121.9(3)
C36 C35 C34 116.2(3)
C36 C35 C38 121.9(3)
C35 C36 H36 119.1
C35 C36 C37 121.7(3)
C37 C36 H36 119.1
C32 C37 P02 114.5(3)
C36 C37 C32 122.1(3)
C36 C37 P02 123.4(3)
C35 C38 H38A 109.5
C35 C38 H38B 109.5
C35 C38 H38C 109.5
C35 C38 H38D 109.5
C35 C38 H38E 109.5
C35 C38 H38F 109.5
H38A C38 H38B 109.5
H38A C38 H38C 109.5
H38A C38 H38D 141.1
H38A C38 H38E 56.3
H38A C38 H38F 56.3
H38B C38 H38C 109.5
H38B C38 H38D 56.3
H38B C38 H38E 141.1
H38B C38 H38F 56.3
H38C C38 H38D 56.3
H38C C38 H38E 56.3
H38C C38 H38F 141.1
H38D C38 H38E 109.5
H38D C38 H38F 109.5
H38E C38 H38F 109.5
H39A C39 H39B 109.5
H39A C39 H39C 109.5
H39A C39 H39D 141.1
H39A C39 H39E 56.3
H39A C39 H39F 56.3
H39B C39 H39C 109.5
H39B C39 H39D 56.3
H39B C39 H39E 141.1
H39B C39 H39F 56.3
H39C C39 H39D 56.3
H39C C39 H39E 56.3
H39C C39 H39F 141.1
H39D C39 H39E 109.5
H39D C39 H39F 109.5
H39E C39 H39F 109.5
C40 C39 H39A 109.5
C40 C39 H39B 109.5
C40 C39 H39C 109.5
C40 C39 H39D 109.5
C40 C39 H39E 109.5
C40 C39 H39F 109.5
C39 C40 H40A 109.2
C39 C40 H40B 109.2
H40A C40 H40B 107.9
C41 C40 C39 112.0(3)
C41 C40 H40A 109.2
C41 C40 H40B 109.2
C40 C41 Ta01 149.8(3)
C42 C41 C40 122.0(3)
C42 C41 Ta01 85.1(2)
C41 C42 C43 122.1(3)
C41 C42 Ta01 58.49(18)
C41 C42 C45 120.0(3)
C43 C42 Ta01 148.9(2)
C45 C42 C43 117.8(3)
C45 C42 Ta01 68.56(19)
C42 C43 H43A 109.4
C42 C43 H43B 109.4
C42 C43 C44 111.2(3)
H43A C43 H43B 108.0
C44 C43 H43A 109.4
C44 C43 H43B 109.4
C43 C44 H44A 109.5
C43 C44 H44B 109.5
C43 C44 H44C 109.5
C43 C44 H44D 109.5
C43 C44 H44E 109.5
C43 C44 H44F 109.5
H44A C44 H44B 109.5
H44A C44 H44C 109.5
H44A C44 H44D 141.1
H44A C44 H44E 56.3
H44A C44 H44F 56.3
H44B C44 H44C 109.5
H44B C44 H44D 56.3
H44B C44 H44E 141.1
H44B C44 H44F 56.3
H44C C44 H44D 56.3
H44C C44 H44E 56.3
H44C C44 H44F 141.1
H44D C44 H44E 109.5
H44D C44 H44F 109.5
H44E C44 H44F 109.5
C48 C47 C46 122.1(3)
C52 C47 C48 117.7(3)
C52 C47 C46 120.3(3)
C47 C48 H48 119.5
C49 C48 C47 121.1(4)
C49 C48 H48 119.5
C48 C49 H49 119.8
C50 C49 C48 120.4(4)
C50 C49 H49 119.8
C49 C50 H50 120.3
C51 C50 C49 119.3(4)
C51 C50 H50 120.3
C50 C51 H51 119.8
C50 C51 C52 120.3(4)
C52 C51 H51 119.8
C47 C52 H52 119.4
C51 C52 C47 121.2(4)
C51 C52 H52 119.4
C12 N01 C14 116.0(3)
C12 N01 Ta01 131.5(2)
C14 N01 Ta01 111.8(2)
C23 N02 Ta01 123.2(2)
C32 N02 C23 111.3(3)
C32 N02 Ta01 125.5(2)
C01 P02 Ta01 129.44(11)
C07 P02 C01 106.42(16)
C07 P02 C37 108.59(15)
C07 P02 Ta01 103.04(12)
C37 P02 C01 106.88(16)
C37 P02 Ta01 101.29(12)
C41 Ta01 C42 36.43(13)
C41 Ta01 N01 117.74(12)
C41 Ta01 N02 120.60(12)
C41 Ta01 P02 85.00(10)
C41 Ta01 C45 69.27(13)
C41 Ta01 C46 88.41(13)
C42 Ta01 P02 116.87(9)
N01 Ta01 C42 108.62(11)
N01 Ta01 N02 109.34(10)
N01 Ta01 P02 73.15(8)
N01 Ta01 C45 109.53(12)
N01 Ta01 C46 129.55(12)
N02 Ta01 C42 142.03(11)
N02 Ta01 P02 75.78(8)
N02 Ta01 C45 125.60(12)
N02 Ta01 C46 88.17(12)
C45 Ta01 C42 35.57(12)
C45 Ta01 P02 152.40(9)
C46 Ta01 C42 66.62(12)
C46 Ta01 P02 156.25(10)
C46 Ta01 C45 37.47(12)
C42 C45 Ta01 75.9(2)
C42 C45 C46 123.4(3)
C42 C45 H45 118(2)
Ta01 C45 H45 129(2)
C46 C45 Ta01 69.13(19)
C46 C45 H45 118(2)
C47 C46 Ta01 131.8(2)
C47 C46 H46 113(2)
Ta01 C46 H46 98(2)
C45 C46 C47 119.2(3)
C45 C46 Ta01 73.4(2)
C45 C46 H46 115(2)

loop_
_geom_bond_atom_site_label_1
_geom_bond_atom_site_label_2
_geom_bond_distance
C01 C02 1.390(5)
C01 C06 1.393(5)
C01 P02 1.822(3)
C02 H02 0.9500
C02 C03 1.395(5)
C03 H03 0.9500
C03 C04 1.381(5)
C04 H04 0.9500
C04 C05 1.380(5)
C05 H05 0.9500
C05 C06 1.391(5)
C06 H06 0.9500
C07 C08 1.400(5)
C07 C12 1.405(5)
C07 P02 1.798(3)
C08 H08 0.9500
C08 C09 1.386(5)
C09 C10 1.393(5)
C09 C13 1.514(5)
C10 H10 0.9500
C10 C11 1.387(5)
C11 H11 0.9500
C11 C12 1.398(5)
C12 N01 1.410(4)
C13 H13A 0.9800
C13 H13B 0.9800
C13 H13C 0.9800
C13 H13D 0.9800
C13 H13E 0.9800
C13 H13F 0.9800
C14 C15 1.405(5)
C14 C19 1.404(5)
C14 N01 1.457(4)
C15 C16 1.396(5)
C15 C20 1.507(5)
C16 H16 0.9500
C16 C17 1.392(5)
C17 C18 1.394(5)
C17 C21 1.505(5)
C18 H18 0.9500
C18 C19 1.393(5)
C19 C22 1.510(5)
C20 H20A 0.9800
C20 H20B 0.9800
C20 H20C 0.9800
C20 H20D 0.9800
C20 H20E 0.9800
C20 H20F 0.9800
C21 H21A 0.9800
C21 H21B 0.9800
C21 H21C 0.9800
C21 H21D 0.9800
C21 H21E 0.9800
C21 H21F 0.9800
C22 H22A 0.9800
C22 H22B 0.9800
C22 H22C 0.9800
C22 H22D 0.9800
C22 H22E 0.9800
C22 H22F 0.9800
C23 C24 1.398(5)
C23 C28 1.406(5)
C23 N02 1.456(4)
C24 C25 1.397(5)
C24 C29 1.497(5)
C25 H25 0.9500
C25 C26 1.383(6)
C26 C27 1.386(6)
C26 C30 1.508(6)
C27 H27 0.9500
C27 C28 1.389(5)
C28 C31 1.515(5)
C29 H29A 0.9800
C29 H29B 0.9800
C29 H29C 0.9800
C29 H29D 0.9800
C29 H29E 0.9800
C29 H29F 0.9800
C30 H30A 0.9800
C30 H30B 0.9800
C30 H30C 0.9800
C30 H30D 0.9800
C30 H30E 0.9800
C30 H30F 0.9800
C31 H31A 0.9800
C31 H31B 0.9800
C31 H31C 0.9800
C31 H31D 0.9800
C31 H31E 0.9800
C31 H31F 0.9800
C32 C33 1.410(5)
C32 C37 1.409(5)
C32 N02 1.413(4)
C33 H33 0.9500
C33 C34 1.385(5)
C34 H34 0.9500
C34 C35 1.392(5)
C35 C36 1.385(5)
C35 C38 1.508(5)
C36 H36 0.9500
C36 C37 1.401(5)
C37 P02 1.801(3)
C38 H38A 0.9800
C38 H38B 0.9800
C38 H38C 0.9800
C38 H38D 0.9800
C38 H38E 0.9800
C38 H38F 0.9800
C39 H39A 0.9800
C39 H39B 0.9800
C39 H39C 0.9800
C39 H39D 0.9800
C39 H39E 0.9800
C39 H39F 0.9800
C39 C40 1.535(5)
C40 H40A 0.9900
C40 H40B 0.9900
C40 C41 1.509(5)
C41 C42 1.417(5)
C41 Ta01 2.034(3)
C42 C43 1.520(5)
C42 Ta01 2.377(3)
C42 C45 1.426(5)
C43 H43A 0.9900
C43 H43B 0.9900
C43 C44 1.528(5)
C44 H44A 0.9800
C44 H44B 0.9800
C44 H44C 0.9800
C44 H44D 0.9800
C44 H44E 0.9800
C44 H44F 0.9800
C47 C48 1.393(5)
C47 C52 1.393(5)
C47 C46 1.493(5)
C48 H48 0.9500
C48 C49 1.382(5)
C49 H49 0.9500
C49 C50 1.381(6)
C50 H50 0.9500
C50 C51 1.379(5)
C51 H51 0.9500
C51 C52 1.384(5)
C52 H52 0.9500
N01 Ta01 2.052(3)
N02 Ta01 2.135(3)
P02 Ta01 2.5821(9)
Ta01 C45 2.282(4)
Ta01 C46 2.225(3)
C45 C46 1.449(5)
C45 H45 0.90(4)
C46 H46 0.92(3)

loop_
_platon_squeeze_void_nr
_platon_squeeze_void_average_x
_platon_squeeze_void_average_y
_platon_squeeze_void_average_z
_platon_squeeze_void_volume
_platon_squeeze_void_count_electrons
_platon_squeeze_void_content
1 0.405 0.610 0.287 135 44 ' '
2 0.405 0.890 0.787 135 44 ' '
3 0.595 0.110 0.213 135 44 ' '
4 0.595 0.390 0.713 135 44 ' '
